data_7247218
loop_
_publ_author_name
'Pagliari, Anderson B.'
'Rosa, J\'essica M. L.'
'de Lima, Priscila S. V.'
'Zimmer, Ge\'orgia C.'
'da Silva, Maria E. C.'
'de Oliveira, \'Erica G.'
'Bonacorso, Helio G.'
'Zanatta, Nilo'
'Martins, Marcos A. P.'

_publ_section_title
;
 Polymorphism in N-(5-methylisoxazol-3-yl)malonamide: understanding the
 supramolecular structure and the crystallization mechanism
;
_journal_issue 36
_journal_name_full CrystEngComm
_journal_page_first 5118
_journal_page_last 5132
_journal_paper_doi 10.1039/D3CE00643C
_journal_volume 25
_journal_year 2023
_chemical_formula_moiety 'C11 H12 N4 O4, C2 H6 O S'
_chemical_formula_sum 'C13 H18 N4 O5 S'
_chemical_formula_weight 342.37
_chemical_melting_point ?
_chemical_name_common 'malonamide-DMSO solvate'
_chemical_name_systematic 'N1,N3-bis (5-methylisoxazol-3-yl)malonamide'
_space_group_crystal_system orthorhombic
_space_group_IT_number 31
_space_group_name_Hall 'P 2ac -2'
_space_group_name_H-M_alt 'P m n 21'
_atom_sites_solution_hydrogens geom
_atom_sites_solution_primary direct
_atom_sites_solution_secondary difmap
_audit_creation_method SHELXL-2018/3
_audit_update_record
;
2022-12-16 deposited with the CCDC.	2023-08-16 downloaded from the CCDC.
;
_cell_angle_alpha 90
_cell_angle_beta 90
_cell_angle_gamma 90
_cell_formula_units_Z 4
_cell_length_a 20.0136(6)
_cell_length_b 8.2017(3)
_cell_length_c 9.8310(3)
_cell_measurement_reflns_used 9869
_cell_measurement_temperature 294(2)
_cell_measurement_theta_max 68.23
_cell_measurement_theta_min 5.39
_cell_volume 1613.71(9)
_computing_cell_refinement 'BRUKER SAINT'
_computing_data_collection 'BRUKER APEX-III'
_computing_data_reduction 'BRUKER SOFTWARE'
_computing_molecular_graphics 'ORTEP-3 for Windows (Farrugia, 2012)'
_computing_publication_material 'WinGX publication routines (Farrugia, 2012)'
_computing_structure_refinement 'SHELXL-2018/3 (Sheldrick, 2018)'
_computing_structure_solution 'SHELXT 2014/5 (Sheldrick, 2014)'
_diffrn_ambient_temperature 294(2)
_diffrn_detector_area_resol_mean 10.4167
_diffrn_measured_fraction_theta_full 0.973
_diffrn_measured_fraction_theta_max 0.973
_diffrn_measurement_device_type 'Bruker D8 Quest Photon 100 diffractometer'
_diffrn_measurement_method '\f and \w scans'
_diffrn_radiation_type CuK\a
_diffrn_radiation_wavelength 1.54178
_diffrn_reflns_av_R_equivalents 0.0203
_diffrn_reflns_av_unetI/netI 0.0234
_diffrn_reflns_Laue_measured_fraction_full 0.973
_diffrn_reflns_Laue_measured_fraction_max 0.973
_diffrn_reflns_limit_h_max 19
_diffrn_reflns_limit_h_min -24
_diffrn_reflns_limit_k_max 9
_diffrn_reflns_limit_k_min -9
_diffrn_reflns_limit_l_max 11
_diffrn_reflns_limit_l_min -11
_diffrn_reflns_number 11581
_diffrn_reflns_point_group_measured_fraction_full 0.897
_diffrn_reflns_point_group_measured_fraction_max 0.896
_diffrn_reflns_theta_full 67.679
_diffrn_reflns_theta_max 68.222
_diffrn_reflns_theta_min 5.393
_diffrn_source 'fine-focus sealed tube'
_exptl_absorpt_coefficient_mu 2.073
_exptl_absorpt_correction_T_max 0.7531
_exptl_absorpt_correction_T_min 0.6542
_exptl_absorpt_correction_type multi-scan
_exptl_absorpt_process_details
;
SADABS-2016/2 - Bruker AXS area detector scaling and absorption
correction. Reference: Krause, L., Herbst-Irmer, R., Sheldrick G.M. &
Stalke D., J. Appl. Cryst. 48 (2015) 3-10.
;
_exptl_crystal_colour colourless
_exptl_crystal_density_diffrn 1.409
_exptl_crystal_density_meas ?
_exptl_crystal_density_method 'not measured'
_exptl_crystal_description block
_exptl_crystal_F_000 720
_exptl_crystal_recrystallization_method 'Re-crystallisation from solvent: dimethyl sulfoxide'
_exptl_crystal_size_max 0.282
_exptl_crystal_size_mid 0.216
_exptl_crystal_size_min 0.166
_exptl_transmission_factor_max none
_exptl_transmission_factor_min none
_refine_diff_density_max 0.682
_refine_diff_density_min -0.210
_refine_diff_density_rms 0.039
_refine_ls_abs_structure_details
;
 Flack x determined using 1046 quotients [(I+)-(I-)]/[(I+)+(I-)]
 (Parsons, Flack and Wagner, Acta Cryst. B69 (2013) 249-259).
;
_refine_ls_abs_structure_Flack 0.121(6)
_refine_ls_extinction_method none
_refine_ls_goodness_of_fit_ref 1.067
_refine_ls_hydrogen_treatment constr
_refine_ls_matrix_type full
_refine_ls_number_parameters 229
_refine_ls_number_reflns 2717
_refine_ls_number_restraints 1
_refine_ls_restrained_S_all 1.067
_refine_ls_R_factor_all 0.0366
_refine_ls_R_factor_gt 0.0347
_refine_ls_shift/su_max 0.000
_refine_ls_shift/su_mean 0.000
_refine_ls_structure_factor_coef Fsqd
_refine_ls_weighting_details 'w=1/[\s^2^(Fo^2^)+(0.0717P)^2^+0.0878P] where P=(Fo^2^+2Fc^2^)/3'
_refine_ls_weighting_scheme calc
_refine_ls_wR_factor_gt 0.0965
_refine_ls_wR_factor_ref 0.0985
_reflns_Friedel_coverage 0.733
_reflns_Friedel_fraction_full 0.810
_reflns_Friedel_fraction_max 0.808
_reflns_number_gt 2580
_reflns_number_total 2717
_reflns_threshold_expression 'I > 2\s(I)'
_cod_data_source_file d3ce00643c2.cif
_cod_data_source_block Form1III
_cod_depositor_comments
;
The following automatic conversions were performed:

data item '_chemical_melting_point' value 'none' was changed to '?'
-- the value is undefined or not given.

data item '_exptl_crystal_density_meas' value 'none' was changed to
'?' -- the value is perceived as not measured.

Automatic conversion script
Id: cif_fix_values 8170 2020-07-09 18:12:32Z antanas 

 Adding full bibliography for 7247216--7247219.cif.
;
_cod_database_code 7247218
_shelx_shelxl_version_number 2018/3
_shelx_space_group_comment
;
The symmetry employed for this shelxl refinement is uniquely defined
by the following loop, which should always be used as a source of
symmetry information in preference to the above space-group names.
They are only intended as comments.
;
_shelx_estimated_absorpt_t_min 0.593
_shelx_estimated_absorpt_t_max 0.725
_exptl_absorpt_special_details none

loop_
_space_group_symop_operation_xyz
'x, y, z'
'-x+1/2, -y, z+1/2'
'-x, y, z'
'x+1/2, -y, z+1/2'

loop_
_atom_site_label
_atom_site_type_symbol
_atom_site_fract_x
_atom_site_fract_y
_atom_site_fract_z
_atom_site_U_iso_or_equiv
_atom_site_adp_type
_atom_site_occupancy
_atom_site_site_symmetry_order
_atom_site_calc_flag
_atom_site_refinement_flags_posn
_atom_site_refinement_flags_adp
_atom_site_refinement_flags_occupancy
_atom_site_disorder_assembly
_atom_site_disorder_group
S11' S 0.500000 0.27852(11) 0.86449(12) 0.0542(3) Uani 1 2 d S T P . .
S11 S 0.500000 0.91030(11) 0.62969(10) 0.0437(3) Uani 1 2 d S T P . .
O8 O 0.58749(13) 0.7642(4) 0.0379(3) 0.0742(8) Uani 1 1 d . . . . .
O1' O 0.28223(12) 0.0562(3) 0.6741(3) 0.0624(6) Uani 1 1 d . . . . .
O8' O 0.41328(12) 0.2306(3) 0.2870(2) 0.0608(6) Uani 1 1 d . . . . .
O12' O 0.500000 0.3713(4) 0.7320(3) 0.0531(7) Uani 1 2 d S T P . .
O12 O 0.500000 0.8753(5) 0.4792(3) 0.0558(8) Uani 1 2 d S T P . .
N6 N 0.58645(13) 0.7699(3) 0.2680(3) 0.0474(6) Uani 1 1 d . . . . .
H6 H 0.566579 0.811013 0.337498 0.084(16) Uani 1 1 calc R . . . .
O1 O 0.70877(13) 0.5273(3) 0.4139(3) 0.0664(7) Uani 1 1 d . . . . .
N6' N 0.41294(12) 0.2604(3) 0.5171(3) 0.0460(6) Uani 1 1 d . . . . .
H6' H 0.434029 0.303769 0.584151 0.055 Uiso 1 1 calc R U . . .
N2' N 0.34010(15) 0.1556(4) 0.6752(3) 0.0604(7) Uani 1 1 d . . . . .
C51 C 0.78950(17) 0.4135(5) 0.2601(5) 0.0688(10) Uani 1 1 d . . . . .
H51A H 0.799726 0.412467 0.164743 0.103 Uiso 1 1 calc R U . . .
H51B H 0.826531 0.458480 0.309578 0.103 Uiso 1 1 calc R U . . .
H51C H 0.781274 0.304132 0.290634 0.103 Uiso 1 1 calc R U . . .
C5 C 0.72909(15) 0.5147(4) 0.2841(4) 0.0512(7) Uani 1 1 d . . . . .
C4 C 0.68789(15) 0.5994(4) 0.2033(4) 0.0529(8) Uani 1 1 d . . . . .
H4 H 0.689968 0.610465 0.109282 0.10(2) Uani 1 1 calc R . . . .
C3 C 0.64073(14) 0.6679(4) 0.2928(3) 0.0438(6) Uani 1 1 d . . . . .
C7 C 0.56231(15) 0.8097(3) 0.1440(3) 0.0457(6) Uani 1 1 d . . . . .
C9 C 0.500000 0.9152(5) 0.1450(5) 0.0512(10) Uani 1 2 d S T P . .
H9A H 0.500000 0.983494 0.225523 0.061 Uiso 1 2 calc R U P . .
H9B H 0.499999 0.985662 0.065783 0.061 Uiso 1 2 calc R U P . .
N2 N 0.65136(16) 0.6274(4) 0.4189(3) 0.0661(8) Uani 1 1 d . . . . .
C51' C 0.20738(19) -0.0876(5) 0.5247(4) 0.0685(10) Uani 1 1 d . . . . .
H51D H 0.187324 -0.111015 0.611214 0.103 Uiso 1 1 calc R U . . .
H51E H 0.175738 -0.031633 0.468085 0.103 Uiso 1 1 calc R U . . .
H51F H 0.220423 -0.187774 0.481650 0.103 Uiso 1 1 calc R U . . .
C5' C 0.26734(15) 0.0171(4) 0.5450(4) 0.0526(7) Uani 1 1 d . . . . .
C4' C 0.31244(16) 0.0834(4) 0.4604(3) 0.0510(7) Uani 1 1 d . . . . .
H4' H 0.314320 0.074869 0.366140 0.061 Uiso 1 1 calc R U . . .
C3' C 0.35651(14) 0.1692(4) 0.5475(3) 0.0437(6) Uani 1 1 d . . . . .
C7' C 0.43770(14) 0.2869(3) 0.3903(3) 0.0441(6) Uani 1 1 d . . . . .
C9' C 0.500000 0.3932(5) 0.3879(5) 0.0480(9) Uani 1 2 d S T P . .
H9'A H 0.500000 0.459891 0.306399 0.058 Uiso 1 2 calc R U P . .
H9'B H 0.500001 0.465195 0.466148 0.058 Uiso 1 2 calc R U P . .
C10' C 0.5667(2) 0.3576(7) 0.9598(4) 0.0809(12) Uani 1 1 d . . . . .
H10A H 0.569034 0.302410 1.045779 0.121 Uiso 1 1 calc R U . . .
H10B H 0.607720 0.341482 0.911008 0.121 Uiso 1 1 calc R U . . .
H10C H 0.559796 0.472003 0.974671 0.121 Uiso 1 1 calc R U . . .
C10 C 0.43314(18) 0.7952(5) 0.6983(4) 0.0612(9) Uani 1 1 d . . . . .
H10D H 0.430717 0.812826 0.794658 0.092 Uiso 1 1 calc R U . . .
H10E H 0.391971 0.828778 0.656710 0.092 Uiso 1 1 calc R U . . .
H10F H 0.440480 0.681449 0.680552 0.092 Uiso 1 1 calc R U . . .

loop_
_atom_site_aniso_label
_atom_site_aniso_U_11
_atom_site_aniso_U_22
_atom_site_aniso_U_33
_atom_site_aniso_U_23
_atom_site_aniso_U_13
_atom_site_aniso_U_12
S11' 0.0817(7) 0.0430(5) 0.0378(6) -0.0003(4) 0.000 0.000
S11 0.0528(5) 0.0442(5) 0.0342(5) -0.0025(4) 0.000 0.000
O8 0.0796(18) 0.106(2) 0.0372(14) -0.0023(13) 0.0065(12) 0.0232(15)
O1' 0.0612(13) 0.0817(15) 0.0445(14) -0.0019(12) 0.0060(9) -0.0124(12)
O8' 0.0649(14) 0.0831(16) 0.0343(12) -0.0018(11) -0.0041(10) -0.0093(11)
O12' 0.0682(19) 0.0599(17) 0.0312(15) -0.0005(12) 0.000 0.000
O12 0.0505(16) 0.088(2) 0.0289(15) -0.0051(15) 0.000 0.000
N6 0.0499(15) 0.0543(14) 0.0380(14) -0.0041(11) 0.0063(11) 0.0049(11)
H6 0.05(2) 0.06(2) 0.15(5) -0.04(3) -0.03(3) 0.033(19)
O1 0.0681(14) 0.0839(16) 0.0473(14) -0.0008(12) 0.0006(11) 0.0272(12)
N6' 0.0515(15) 0.0517(13) 0.0347(14) -0.0002(10) -0.0045(10) -0.0017(11)
N2' 0.0614(16) 0.0780(17) 0.0418(15) -0.0042(13) 0.0028(11) -0.0146(14)
C51 0.0531(19) 0.084(3) 0.069(2) -0.0122(19) 0.0018(17) 0.0129(17)
C5 0.0471(15) 0.0597(16) 0.0467(18) -0.0112(14) 0.0036(13) -0.0014(14)
C4 0.0483(17) 0.068(2) 0.0419(18) -0.0064(15) 0.0071(13) -0.0005(15)
H4 0.04(2) 0.16(5) 0.11(5) -0.01(4) 0.01(3) 0.05(3)
C3 0.0436(15) 0.0504(14) 0.0376(15) -0.0023(12) 0.0036(12) -0.0017(12)
C7 0.0509(15) 0.0499(13) 0.0364(15) -0.0007(12) 0.0028(13) -0.0043(11)
C9 0.061(2) 0.0440(19) 0.049(3) 0.0012(18) 0.000 0.000
N2 0.0713(19) 0.0829(19) 0.0443(17) -0.0007(14) 0.0039(13) 0.0295(15)
C51' 0.0559(19) 0.085(3) 0.065(2) -0.0006(19) -0.0018(16) -0.0111(17)
C5' 0.0499(17) 0.0604(17) 0.0476(18) 0.0010(14) -0.0032(14) 0.0044(13)
C4' 0.0530(17) 0.0625(18) 0.0376(16) -0.0011(12) -0.0064(12) -0.0019(14)
C3' 0.0460(15) 0.0485(13) 0.0366(14) 0.0008(12) -0.0027(12) 0.0058(11)
C7' 0.0489(15) 0.0474(13) 0.0361(16) 0.0016(12) -0.0031(12) 0.0073(11)
C9' 0.060(2) 0.0441(19) 0.040(2) 0.0046(17) 0.000 0.000
C10' 0.079(3) 0.118(3) 0.046(2) 0.005(2) -0.0162(18) -0.003(3)
C10 0.0590(18) 0.075(2) 0.049(2) 0.0070(17) 0.0129(16) -0.0069(16)

loop_
_atom_type_symbol
_atom_type_description
_atom_type_scat_dispersion_real
_atom_type_scat_dispersion_imag
_atom_type_scat_source
C C 0.0181 0.0091 'International Tables Vol C Tables 4.2.6.8 and 6.1.1.4'
H H 0.0000 0.0000 'International Tables Vol C Tables 4.2.6.8 and 6.1.1.4'
N N 0.0311 0.0180 'International Tables Vol C Tables 4.2.6.8 and 6.1.1.4'
O O 0.0492 0.0322 'International Tables Vol C Tables 4.2.6.8 and 6.1.1.4'
S S 0.3331 0.5567 'International Tables Vol C Tables 4.2.6.8 and 6.1.1.4'

loop_
_geom_angle_atom_site_label_1
_geom_angle_atom_site_label_2
_geom_angle_atom_site_label_3
_geom_angle
_geom_angle_site_symmetry_1
_geom_angle_site_symmetry_3
_geom_angle_publ_flag
O12' S11' C10' 105.93(18) . 3_655 ?
O12' S11' C10' 105.93(18) . . ?
C10' S11' C10' 99.0(3) 3_655 . ?
O12 S11 C10 105.79(17) . . ?
O12 S11 C10 105.79(17) . 3_655 ?
C10 S11 C10 98.1(3) . 3_655 ?
C5' O1' N2' 109.0(2) . . ?
C7 N6 C3 125.6(3) . . ?
C7 N6 H6 117.2 . . ?
C3 N6 H6 117.2 . . ?
C5 O1 N2 108.9(3) . . ?
C7' N6' C3' 125.5(3) . . ?
C7' N6' H6' 117.2 . . ?
C3' N6' H6' 117.2 . . ?
C3' N2' O1' 104.4(3) . . ?
C5 C51 H51A 109.5 . . ?
C5 C51 H51B 109.5 . . ?
H51A C51 H51B 109.5 . . ?
C5 C51 H51C 109.5 . . ?
H51A C51 H51C 109.5 . . ?
H51B C51 H51C 109.5 . . ?
O1 C5 C4 109.7(3) . . ?
O1 C5 C51 116.1(3) . . ?
C4 C5 C51 134.2(4) . . ?
C5 C4 C3 104.5(3) . . ?
C5 C4 H4 127.8 . . ?
C3 C4 H4 127.8 . . ?
N2 C3 N6 116.6(3) . . ?
N2 C3 C4 112.6(3) . . ?
N6 C3 C4 130.8(3) . . ?
O8 C7 N6 123.4(3) . . ?
O8 C7 C9 121.4(3) . . ?
N6 C7 C9 115.2(3) . . ?
C7 C9 C7 110.5(3) 3_655 . ?
C7 C9 H9A 109.6 3_655 . ?
C7 C9 H9A 109.6 . . ?
C7 C9 H9B 109.6 3_655 . ?
C7 C9 H9B 109.6 . . ?
H9A C9 H9B 108.1 . . ?
C3 N2 O1 104.4(3) . . ?
C5' C51' H51D 109.5 . . ?
C5' C51' H51E 109.5 . . ?
H51D C51' H51E 109.5 . . ?
C5' C51' H51F 109.5 . . ?
H51D C51' H51F 109.5 . . ?
H51E C51' H51F 109.5 . . ?
C4' C5' O1' 109.9(3) . . ?
C4' C5' C51' 133.8(4) . . ?
O1' C5' C51' 116.3(3) . . ?
C5' C4' C3' 104.2(3) . . ?
C5' C4' H4' 127.9 . . ?
C3' C4' H4' 127.9 . . ?
N2' C3' N6' 117.3(3) . . ?
N2' C3' C4' 112.5(3) . . ?
N6' C3' C4' 130.2(3) . . ?
O8' C7' N6' 123.9(3) . . ?
O8' C7' C9' 122.2(3) . . ?
N6' C7' C9' 113.9(3) . . ?
C7' C9' C7' 110.0(3) 3_655 . ?
C7' C9' H9'A 109.7 3_655 . ?
C7' C9' H9'A 109.7 . . ?
C7' C9' H9'B 109.7 3_655 . ?
C7' C9' H9'B 109.7 . . ?
H9'A C9' H9'B 108.2 . . ?
S11' C10' H10A 109.5 . . ?
S11' C10' H10B 109.5 . . ?
H10A C10' H10B 109.5 . . ?
S11' C10' H10C 109.5 . . ?
H10A C10' H10C 109.5 . . ?
H10B C10' H10C 109.5 . . ?
S11 C10 H10D 109.5 . . ?
S11 C10 H10E 109.5 . . ?
H10D C10 H10E 109.5 . . ?
S11 C10 H10F 109.5 . . ?
H10D C10 H10F 109.5 . . ?
H10E C10 H10F 109.5 . . ?

loop_
_geom_bond_atom_site_label_1
_geom_bond_atom_site_label_2
_geom_bond_distance
_geom_bond_site_symmetry_2
_geom_bond_publ_flag
S11' O12' 1.508(3) . ?
S11' C10' 1.755(4) 3_655 ?
S11' C10' 1.755(4) . ?
S11 O12 1.507(3) . ?
S11 C10 1.771(3) . ?
S11 C10 1.771(3) 3_655 ?
O8 C7 1.217(4) . ?
O1' C5' 1.342(5) . ?
O1' N2' 1.417(4) . ?
O8' C7' 1.218(4) . ?
N6 C7 1.351(4) . ?
N6 C3 1.392(4) . ?
N6 H6 0.8600 . ?
O1 C5 1.343(4) . ?
O1 N2 1.413(4) . ?
N6' C7' 1.359(4) . ?
N6' C3' 1.387(4) . ?
N6' H6' 0.8600 . ?
N2' C3' 1.303(4) . ?
C51 C5 1.485(4) . ?
C51 H51A 0.9600 . ?
C51 H51B 0.9600 . ?
C51 H51C 0.9600 . ?
C5 C4 1.339(5) . ?
C4 C3 1.407(4) . ?
C4 H4 0.9300 . ?
C3 N2 1.301(4) . ?
C7 C9 1.518(4) . ?
C9 H9A 0.9700 . ?
C9 H9B 0.9700 . ?
C51' C5' 1.489(5) . ?
C51' H51D 0.9600 . ?
C51' H51E 0.9600 . ?
C51' H51F 0.9600 . ?
C5' C4' 1.342(5) . ?
C4' C3' 1.417(4) . ?
C4' H4' 0.9300 . ?
C7' C9' 1.522(4) . ?
C9' H9'A 0.9700 . ?
C9' H9'B 0.9700 . ?
C10' H10A 0.9600 . ?
C10' H10B 0.9600 . ?
C10' H10C 0.9600 . ?
C10 H10D 0.9600 . ?
C10 H10E 0.9600 . ?
C10 H10F 0.9600 . ?

loop_
_geom_torsion_atom_site_label_1
_geom_torsion_atom_site_label_2
_geom_torsion_atom_site_label_3
_geom_torsion_atom_site_label_4
_geom_torsion
_geom_torsion_site_symmetry_1
_geom_torsion_site_symmetry_2
_geom_torsion_site_symmetry_3
_geom_torsion_site_symmetry_4
_geom_torsion_publ_flag
C5' O1' N2' C3' -0.4(4) . . . . ?
N2 O1 C5 C4 -0.7(4) . . . . ?
N2 O1 C5 C51 179.8(3) . . . . ?
O1 C5 C4 C3 0.8(4) . . . . ?
C51 C5 C4 C3 -179.8(4) . . . . ?
C7 N6 C3 N2 -171.5(3) . . . . ?
C7 N6 C3 C4 8.9(5) . . . . ?
C5 C4 C3 N2 -0.7(4) . . . . ?
C5 C4 C3 N6 178.9(3) . . . . ?
C3 N6 C7 O8 -2.7(5) . . . . ?
C3 N6 C7 C9 176.5(3) . . . . ?
O8 C7 C9 C7 88.4(5) . . . 3_655 ?
N6 C7 C9 C7 -90.9(4) . . . 3_655 ?
N6 C3 N2 O1 -179.3(3) . . . . ?
C4 C3 N2 O1 0.3(4) . . . . ?
C5 O1 N2 C3 0.2(4) . . . . ?
N2' O1' C5' C4' 0.7(4) . . . . ?
N2' O1' C5' C51' -179.9(3) . . . . ?
O1' C5' C4' C3' -0.7(4) . . . . ?
C51' C5' C4' C3' -180.0(4) . . . . ?
O1' N2' C3' N6' -179.3(2) . . . . ?
O1' N2' C3' C4' -0.1(4) . . . . ?
C7' N6' C3' N2' 179.6(3) . . . . ?
C7' N6' C3' C4' 0.5(5) . . . . ?
C5' C4' C3' N2' 0.5(4) . . . . ?
C5' C4' C3' N6' 179.6(3) . . . . ?
C3' N6' C7' O8' -1.1(4) . . . . ?
C3' N6' C7' C9' 179.4(2) . . . . ?
O8' C7' C9' C7' -85.9(4) . . . 3_655 ?
N6' C7' C9' C7' 93.6(4) . . . 3_655 ?
